data_1570752
loop_
_publ_author_name
'Yamane, R.'
'Tokuda, M.'
'Sugiyama, K.'

_publ_section_title
;
 Determination of orientational ordering of hydroxy groups in kulanite
 between 120-353 K using single-crystal X-ray diffraction
;
_journal_name_full 'Journal of Mineralogical and Petrological Sciences'
_journal_page_first 1
_journal_page_last 6
_journal_paper_doi 10.2465/jmps.220701
_journal_volume 118:003
_journal_year 2023
_chemical_formula_sum 'Al1.82 Ba Fe1.82 H3 Mg0.36 O15 P3'
_chemical_name_common 'Ba(Fe0.82Mg0.18)2(Al0.91Fe0.09)2(PO4)3(OH)3 at 120 K'
_chemical_name_mineral 'kulanite at 120 K'
_space_group_IT_number 11
_space_group_name_Hall '-P 2yb'
_space_group_name_H-M_alt 'P 1 21/m 1'
_cell_angle_alpha 90.000000
_cell_angle_beta 100.421(2)
_cell_angle_gamma 90.000000
_cell_formula_units_Z 2
_cell_length_a 9.0356(2)
_cell_length_b 12.1065(2)
_cell_length_c 4.93290(10)
_cell_volume 530.707(18)
_diffrn_ambient_pressure 100
_diffrn_ambient_temperature 120
_cod_data_source_file kulanite.cif
_cod_data_source_block kulanite
_cod_original_cell_volume 530.706695
_cod_original_sg_symbol_H-M 'P 21/m'
_cod_original_formula_sum 'Ba1 Fe1.82 Mg0.36 Al1.82 P3 O15 H3'
_cod_database_code 1570752

loop_
_space_group_symop_id
_space_group_symop_operation_xyz
1 x,y,z
2 -x,-y,-z
3 -x,y+1/2,-z
4 x,-y+1/2,z

loop_
_atom_site_label
_atom_site_occupancy
_atom_site_fract_x
_atom_site_fract_y
_atom_site_fract_z
_atom_site_adp_type
_atom_site_U_iso_or_equiv
_atom_site_type_symbol
Ba 1.0 0.54724(2) 0.750000 0.74080(2) Uani 0.00412(3) Ba
Fe1 0.822(2) 0.29556(2) -0.10916(2) 0.20665(5) Uani 0.00427(5) Fe
Mg1 0.178(2) 0.29556(2) -0.10916(2) 0.20665(5) Uani 0.00427(5) Mg
Al2 0.913(2) 0.09110(4) 0.40031(3) 0.12838(8) Uani 0.00325(9) Al
Fe2 0.087(2) 0.09110(4) 0.40031(3) 0.12838(8) Uani 0.00325(9) Fe
P1 1.0 0.15635(5) 0.750000 0.68477(10) Uani 0.00293(7) P
P2 1.0 0.33258(3) 0.44141(3) 0.70445(7) Uani 0.00329(6) P
O1 1.0 0.2791(2) 0.750000 0.9448(3) Uani 0.0063(2) O
O2 1.0 0.2310(2) 0.750000 0.4316(3) Uani 0.0047(2) O
O3 1.0 0.06020(10) 0.64573(8) 0.6860(2) Uani 0.0055(2) O
O4 1.0 0.36910(10) 0.55630(8) 0.6123(2) Uani 0.0058(2) O
O5 1.0 0.25800(10) 0.45172(8) 0.9660(2) Uani 0.0062(2) O
O6 1.0 0.22630(10) 0.38165(8) 0.4695(2) Uani 0.0066(2) O
O7 1.0 0.47210(10) 0.36905(8) 0.7871(2) Uani 0.0061(2) O
O8 1.0 0.1236(2) 0.250000 0.0077(3) Uani 0.0057(2) O
O9 1.0 0.05870(10) 0.55741(8) 0.19000(2) Uani 0.0055(2) O
H1 1.0 0.13170 0.25000 0.15905 Uiso 0.009 H
H2 1.0 0.05144 0.57887 0.34388 Uiso 0.008 H

loop_
_atom_site_aniso_label
_atom_site_aniso_U_11
_atom_site_aniso_U_22
_atom_site_aniso_U_33
_atom_site_aniso_U_12
_atom_site_aniso_U_13
_atom_site_aniso_U_23
Ba 0.00348(4) 0.00444(5) 0.00445(5) 0.00000 0.00072(3) 0.00000
Fe1 0.00336(8) 0.00367(9) 0.0057(1) -0.00003(6) 0.00054(6) -0.00033(6)
Mg1 0.00336(8) 0.00367(9) 0.0057(1) -0.00003(6) 0.00054(6) -0.00033(6)
Al2 0.0029(1) 0.0031(2) 0.0038(2) 0.0003(1) 0.0006(1) -0.0005(1)
Fe2 0.0029(1) 0.0031(2) 0.0038(2) 0.0003(1) 0.0006(1) -0.0005(1)
P1 0.0023(2) 0.0032(2) 0.0031(2) 0.00000 0.0003(1) 0.00000
P2 0.0033(1) 0.0030(1) 0.0035(1) -0.00035(9) 0.00052(9) -0.00048(9)
O1 0.0043(5) 0.0095(6) 0.0047(6) 0.00000 -0.0005(4) 0.00000
O2 0.0056(5) 0.0045(5) 0.0044(6) 0.00000 0.0018(4) 0.00000
O3 0.0059(3) 0.0041(3) 0.0073(4) -0.0013(3) 0.0029(3) -0.0005(3)
O4 0.0062(3) 0.0037(3) 0.0075(4) -0.0001(3) 0.0012(3) -0.0012(3)
O5 0.0061(3) 0.0081(4) 0.0049(4) 0.0001(3) 0.0024(3) 0.0000(3)
O6 0.0067(4) 0.0062(4) 0.0063(4) 0.0009(3) -0.0008(3) 0.0016(3)
O7 0.0047(3) 0.0059(4) 0.0076(4) -0.0026(3) 0.0008(3) -0.0017(3)
O8 0.0063(5) 0.0060(5) 0.0051(6) 0.00000 0.0016(4) 0.00000
O9 0.0061(3) 0.0061(4) 0.0044(4) 0.0009(3) 0.0014(3) 0.0024(3)
